data_4114012
loop_
_publ_author_name
'Xiang Lin'
'Dan M. J. Doble'
'Alexander J. Blake'
'Andrew Harrison'
'Claire Wilson'
'Martin Schr\"oder'

_publ_section_title
;
 Cationic Assembly of Metal Complex Aggregates: Structural Diversity,
 Solution Stability, and Magnetic Properties
;
_journal_name_full 'Journal of the American Chemical Society'
_journal_page_first 9476
_journal_page_last 9483
_journal_paper_doi 10.1021/ja0341438
_journal_volume 125
_journal_year 2003
_chemical_formula_moiety 'C54 H72 N12 Ni6 O24 Sr, C H4 O, 2(Cl O4)'
_chemical_formula_sum 'C55 H76 Cl2 N12 Ni6 O33 Sr'
_chemical_formula_weight 1944.06
_chemical_name_systematic
; 
 ? 
;
_space_group_IT_number 147
_symmetry_cell_setting trigonal
_symmetry_space_group_name_Hall '-P 3'
_symmetry_space_group_name_H-M 'P -3'
_atom_sites_solution_hydrogens 'geom for methylene and circular E-map for methyl group'
_atom_sites_solution_primary direct
_atom_sites_solution_secondary difmap
_audit_creation_method SHELXL-97
_cell_angle_alpha 90.00
_cell_angle_beta 90.00
_cell_angle_gamma 120.00
_cell_formula_units_Z 1
_cell_length_a 12.469(2)
_cell_length_b 12.469(2)
_cell_length_c 12.778(2)
_cell_measurement_reflns_used 1217
_cell_measurement_temperature 150(2)
_cell_measurement_theta_max 25.4
_cell_measurement_theta_min 2.45
_cell_volume 1720.5(5)
_computing_cell_refinement 'Bruker SAINT version 6.02a (Bruker, 2000)'
_computing_data_collection 'Bruker SMART version 5.054 (Bruker, 1998)'
_computing_data_reduction 'Bruker SAINT; Bruker SHELXTL (Bruker, 1997)'
_computing_molecular_graphics 'Bruker SHELXTL'
_computing_publication_material 'SHELXL-97; PLATON (Spek, 2002)'
_computing_structure_refinement 'SHELXL-97 (Sheldrick, 1997)'
_computing_structure_solution 'SHELXS-97 (Sheldrick, 1990)'
_diffrn_ambient_temperature 150(2)
_diffrn_measured_fraction_theta_full 0.966
_diffrn_measured_fraction_theta_max 0.875
_diffrn_measurement_device_type 'Bruker SMART1000 CCD area detector'
_diffrn_measurement_method omega
_diffrn_radiation_monochromator graphite
_diffrn_radiation_source 'normal-focus sealed tube'
_diffrn_radiation_type MoK\a
_diffrn_radiation_wavelength 0.71073
_diffrn_reflns_av_R_equivalents 0.0450
_diffrn_reflns_av_sigmaI/netI 0.0911
_diffrn_reflns_limit_h_max 16
_diffrn_reflns_limit_h_min -15
_diffrn_reflns_limit_k_max 6
_diffrn_reflns_limit_k_min -15
_diffrn_reflns_limit_l_max 7
_diffrn_reflns_limit_l_min -16
_diffrn_reflns_number 5843
_diffrn_reflns_theta_full 27.50
_diffrn_reflns_theta_max 28.83
_diffrn_reflns_theta_min 1.59
_diffrn_standards_decay_% none
_diffrn_standards_number 0
_exptl_absorpt_coefficient_mu 2.555
_exptl_absorpt_correction_T_max 0.875
_exptl_absorpt_correction_T_min 0.736
_exptl_absorpt_correction_type multi-scan
_exptl_crystal_colour 'pale brown'
_exptl_crystal_density_diffrn 1.876
_exptl_crystal_description block
_exptl_crystal_F_000 994
_exptl_crystal_size_max 0.09
_exptl_crystal_size_mid 0.07
_exptl_crystal_size_min 0.05
_refine_diff_density_max 0.72
_refine_diff_density_min -0.46
_refine_diff_density_rms 0.11
_refine_ls_extinction_method none
_refine_ls_goodness_of_fit_ref 0.911
_refine_ls_hydrogen_treatment mixed
_refine_ls_matrix_type full
_refine_ls_number_parameters 170
_refine_ls_number_reflns 2634
_refine_ls_number_restraints 1
_refine_ls_restrained_S_all 0.913
_refine_ls_R_factor_all 0.0789
_refine_ls_R_factor_gt 0.0397
_refine_ls_shift/su_max 0.000
_refine_ls_shift/su_mean 0.000
_refine_ls_structure_factor_coef Fsqd
_refine_ls_weighting_details 'calc w=1/[\s^2^(Fo^2^)+(0.0388P)^2^] where P=(Fo^2^+2Fc^2^)/3'
_refine_ls_weighting_scheme calc
_refine_ls_wR_factor_gt 0.0856
_refine_ls_wR_factor_ref 0.0952
_reflns_number_gt 1666
_reflns_number_total 2634
_reflns_threshold_expression >2sigma(I)
_cod_data_source_file ja0341438si20030113_122949_01.cif
_cod_data_source_block srnicl_complex1
_cod_original_cell_volume 1720.5(7)
_cod_database_code 4114012

loop_
_symmetry_equiv_pos_as_xyz
'x, y, z'
'-y, x-y, z'
'-x+y, -x, z'
'-x, -y, -z'
'y, -x+y, -z'
'x-y, x, -z'

loop_
_atom_site_label
_atom_site_type_symbol
_atom_site_fract_x
_atom_site_fract_y
_atom_site_fract_z
_atom_site_U_iso_or_equiv
_atom_site_adp_type
_atom_site_occupancy
_atom_site_symmetry_multiplicity
_atom_site_calc_flag
_atom_site_refinement_flags
Sr1 Sr 0.0000 1.0000 0.0000 0.0163(2) Uani 1 6 d S
Ni1 Ni -0.26533(5) 0.80317(5) 0.16281(4) 0.01924(16) Uani 1 1 d .
C1 C -0.2495(4) 0.6528(4) 0.0111(3) 0.0209(10) Uani 1 1 d .
C2 C -0.3582(4) 0.5644(4) 0.0843(3) 0.0189(9) Uani 1 1 d .
C3 C -0.4273(4) 0.4287(4) 0.0666(4) 0.0310(11) Uani 1 1 d .
H3A H -0.5165 0.3985 0.0698 0.047 Uiso 1 1 calc R
H3B H -0.4050 0.3877 0.1207 0.047 Uiso 1 1 calc R
H3C H -0.4062 0.4103 -0.0024 0.047 Uiso 1 1 calc R
C4 C -0.4772(4) 0.5549(4) 0.2356(3) 0.0274(11) Uani 1 1 d .
H4A H -0.4872 0.4722 0.2488 0.033 Uiso 1 1 calc R
H4B H -0.5567 0.5431 0.2083 0.033 Uiso 1 1 calc R
C5 C -0.4447(4) 0.6292(4) 0.3397(3) 0.0282(11) Uani 1 1 d .
H5A H -0.5054 0.5754 0.3931 0.034 Uiso 1 1 calc R
H5B H -0.3624 0.6442 0.3626 0.034 Uiso 1 1 calc R
C6 C -0.4413(4) 0.7500(4) 0.3411(3) 0.0246(10) Uani 1 1 d .
H6A H -0.5160 0.7410 0.3057 0.030 Uiso 1 1 calc R
H6B H -0.4426 0.7747 0.4146 0.030 Uiso 1 1 calc R
C7 C -0.2860(4) 1.0212(4) 0.4085(4) 0.0321(12) Uani 1 1 d .
H7A H -0.3598 0.9605 0.4466 0.048 Uiso 1 1 calc R
H7B H -0.2979 1.0892 0.3845 0.048 Uiso 1 1 calc R
H7C H -0.2138 1.0539 0.4549 0.048 Uiso 1 1 calc R
C8 C -0.2653(4) 0.9605(4) 0.3168(3) 0.0208(9) Uani 1 1 d .
C9 C -0.1534(4) 1.0398(4) 0.2453(3) 0.0202(9) Uani 1 1 d .
N1 N -0.3797(3) 0.6204(3) 0.1577(3) 0.0211(8) Uani 1 1 d .
N2 N -0.3300(3) 0.8476(3) 0.2887(3) 0.0207(8) Uani 1 1 d .
O1 O -0.0850(3) 1.1500(3) 0.2674(2) 0.0238(7) Uani 1 1 d .
O2 O -0.1406(3) 0.9839(3) 0.1680(2) 0.0196(7) Uani 1 1 d .
O3 O -0.1955(3) 0.7647(3) 0.0362(2) 0.0199(6) Uani 1 1 d .
O4 O -0.2249(3) 0.6077(3) -0.0656(2) 0.0211(7) Uani 1 1 d .
O5 O 0.7860(3) 0.3674(4) 0.4326(3) 0.0613(12) Uani 1 1 d .
O6 O 0.6667 0.3333 0.2877(6) 0.103(3) Uani 1 3 d S
Cl1 Cl 0.6667 0.3333 0.39455(16) 0.0299(5) Uani 1 3 d S
O10 O -0.080(3) 1.012(3) 0.541(2) 0.093(10) Uiso 0.17 1 d PD
C10 C 0.0000 1.0000 0.4678(13) 0.043(5) Uiso 0.50 3 d SPD

loop_
_atom_site_aniso_label
_atom_site_aniso_U_11
_atom_site_aniso_U_22
_atom_site_aniso_U_33
_atom_site_aniso_U_23
_atom_site_aniso_U_13
_atom_site_aniso_U_12
Sr1 0.0184(3) 0.0184(3) 0.0119(5) 0.000 0.000 0.00922(16)
Ni1 0.0201(3) 0.0196(3) 0.0157(3) 0.0006(2) 0.0023(2) 0.0082(3)
C1 0.017(2) 0.021(2) 0.025(3) 0.0053(19) -0.0012(18) 0.010(2)
C2 0.020(2) 0.020(2) 0.020(2) 0.0033(18) -0.0018(18) 0.0119(19)
C3 0.031(3) 0.020(2) 0.040(3) 0.002(2) -0.001(2) 0.010(2)
C4 0.023(2) 0.024(2) 0.025(3) 0.008(2) 0.006(2) 0.004(2)
C5 0.025(3) 0.029(3) 0.022(3) 0.007(2) 0.008(2) 0.007(2)
C6 0.019(2) 0.029(3) 0.024(3) 0.003(2) 0.0053(19) 0.011(2)
C7 0.034(3) 0.036(3) 0.027(3) -0.012(2) 0.002(2) 0.018(2)
C8 0.021(2) 0.025(2) 0.017(2) -0.0005(18) -0.0003(18) 0.013(2)
C9 0.021(2) 0.024(2) 0.018(2) 0.0002(19) -0.0028(18) 0.013(2)
N1 0.0179(19) 0.025(2) 0.018(2) 0.0020(16) -0.0009(15) 0.0086(16)
N2 0.0222(19) 0.027(2) 0.018(2) 0.0034(16) 0.0032(16) 0.0156(17)
O1 0.0258(17) 0.0205(16) 0.0215(17) -0.0032(13) 0.0023(14) 0.0088(14)
O2 0.0228(16) 0.0208(16) 0.0152(16) -0.0014(12) 0.0016(12) 0.0109(13)
O3 0.0200(16) 0.0175(16) 0.0194(16) 0.0009(13) 0.0017(12) 0.0072(13)
O4 0.0240(16) 0.0224(16) 0.0182(16) -0.0034(13) 0.0002(13) 0.0126(14)
O5 0.042(2) 0.056(3) 0.087(3) 0.007(2) -0.011(2) 0.025(2)
O6 0.143(5) 0.143(5) 0.023(4) 0.000 0.000 0.071(3)
Cl1 0.0329(7) 0.0329(7) 0.0237(11) 0.000 0.000 0.0165(4)

loop_
_atom_type_symbol
_atom_type_description
_atom_type_scat_dispersion_real
_atom_type_scat_dispersion_imag
_atom_type_scat_source
C C 0.0033 0.0016 'International Tables Vol C Tables 4.2.6.8 and 6.1.1.4'
H H 0.0000 0.0000 'International Tables Vol C Tables 4.2.6.8 and 6.1.1.4'
N N 0.0061 0.0033 'International Tables Vol C Tables 4.2.6.8 and 6.1.1.4'
O O 0.0106 0.0060 'International Tables Vol C Tables 4.2.6.8 and 6.1.1.4'
Cl Cl 0.1484 0.1585 'International Tables Vol C Tables 4.2.6.8 and 6.1.1.4'
Ni Ni 0.3393 1.1124 'International Tables Vol C Tables 4.2.6.8 and 6.1.1.4'
Sr Sr -1.5307 3.2498 'International Tables Vol C Tables 4.2.6.8 and 6.1.1.4'

loop_
_geom_angle_atom_site_label_1
_geom_angle_atom_site_label_2
_geom_angle_atom_site_label_3
_geom_angle
_geom_angle_site_symmetry_1
_geom_angle_site_symmetry_3
O2 Sr1 O2 180.0 6_665 3_465
O2 Sr1 O2 115.97(9) 3_465 5_455
O2 Sr1 O2 64.03(9) 3_465 2_675
O2 Sr1 O3 61.97(8) 6_665 .
O2 Sr1 O3 118.03(8) 3_465 .
O2 Sr1 O3 117.53(8) 5_455 .
O2 Sr1 O3 62.47(8) 2_675 .
O2 Sr1 O3 66.06(8) . .
O2 Sr1 O3 113.94(8) 4_575 .
O3 Sr1 O3 180.0 . 4_575
O2 Sr1 O3 113.94(8) 6_665 3_465
O3 Sr1 O3 117.24(3) . 3_465
O3 Sr1 O3 62.76(3) 4_575 3_465
N1 Ni1 N2 100.73(14) . .
N1 Ni1 O2 175.87(13) . .
N2 Ni1 O2 81.67(13) . .
N1 Ni1 O3 81.26(13) . .
N2 Ni1 O3 178.00(14) . .
O2 Ni1 O3 96.33(11) . .
N1 Ni1 O1 86.77(12) . 2_675
N2 Ni1 O1 88.22(13) . 2_675
O2 Ni1 O1 89.96(11) . 2_675
O3 Ni1 O1 91.69(11) . 2_675
N1 Ni1 O4 90.53(12) . 5_455
N2 Ni1 O4 89.10(12) . 5_455
O2 Ni1 O4 92.88(11) . 5_455
O3 Ni1 O4 91.11(11) . 5_455
O1 Ni1 O4 175.77(11) 2_675 5_455
O4 C1 O3 126.2(4) . .
O4 C1 C2 118.5(4) . .
O3 C1 C2 115.3(4) . .
N1 C2 C3 125.1(4) . .
N1 C2 C1 113.6(4) . .
C3 C2 C1 121.3(4) . .
N1 C4 C5 110.7(3) . .
C6 C5 C4 118.8(4) . .
N2 C6 C5 111.7(3) . .
N2 C8 C7 127.6(4) . .
N2 C8 C9 114.3(4) . .
C7 C8 C9 118.2(4) . .
O1 C9 O2 125.8(4) . .
O1 C9 C8 118.6(4) . .
O2 C9 C8 115.6(4) . .
C2 N1 C4 122.6(4) . .
C2 N1 Ni1 115.1(3) . .
C4 N1 Ni1 122.3(3) . .
C8 N2 C6 126.8(4) . .
C8 N2 Ni1 114.4(3) . .
C6 N2 Ni1 118.8(3) . .
C9 O1 Ni1 118.9(3) . 3_465
C9 O2 Ni1 114.0(3) . .
C9 O2 Sr1 146.3(3) . .
C1 O3 Ni1 114.7(3) . .
C1 O3 Sr1 147.1(3) . .
C1 O4 Ni1 117.0(3) . 6_665
O6 Cl1 O5 110.1(2) . .
O5 Cl1 O5 108.8(2) . 3_665

loop_
_geom_bond_atom_site_label_1
_geom_bond_atom_site_label_2
_geom_bond_distance
_geom_bond_site_symmetry_2
Sr1 O2 2.715(3) .
Sr1 O3 2.759(3) .
Ni1 N1 1.995(3) .
Ni1 N2 1.997(3) .
Ni1 O2 2.000(3) .
Ni1 O3 2.005(3) .
Ni1 O1 2.182(3) 2_675
Ni1 O4 2.183(3) 5_455
C1 O4 1.242(5) .
C1 O3 1.251(5) .
C1 C2 1.560(6) .
C2 N1 1.275(5) .
C2 C3 1.482(6) .
C4 N1 1.464(5) .
C4 C5 1.554(6) .
C5 C6 1.486(6) .
C6 N2 1.472(5) .
C7 C8 1.485(6) .
C8 N2 1.276(5) .
C8 C9 1.543(6) .
C9 O1 1.234(5) .
C9 O2 1.264(5) .
O5 Cl1 1.413(4) .
O6 Cl1 1.365(7) .
O10 C10 1.433(16) .
